data_2102085
loop_
_publ_author_name
'Figgis, Brian N.'
'Sobolev, Alexandre N.'
'Simmons, Charles J.'
'Hitchman, Michael A.'
'Stratemeier, Horst'
'Riley, Mark J.'

_publ_section_title
;
 Bonding effects and the crystal structures of
 (NH~4~)~2~[Cu(H~2~O)~6~](SO~4~)~2~ and its H~2~^18^O substituted form
 at 9.5K
;
_journal_issue 3
_journal_name_full 'Acta Crystallographica Section B'
_journal_page_first 438
_journal_page_last 443
_journal_paper_doi 10.1107/S0108768100000963
_journal_volume 56
_journal_year 2000
_chemical_formula_iupac '(N H4)2[Cu(H2 ^18^O)6](S O4)2'
_chemical_formula_sum 'Cu H20 N2 O14 S2'
_chemical_formula_weight 411.84
_chemical_name_common 'Ammonium copper Tutton salt (18-O water)'
_chemical_name_systematic
;
 ?
;
_space_group_IT_number 14
_symmetry_cell_setting monoclinic
_symmetry_space_group_name_Hall '-P 2yab'
_symmetry_space_group_name_H-M 'P 1 21/a 1'
_audit_creation_method SHELXL-97
_cell_angle_alpha 90.00
_cell_angle_beta 106.277(5)
_cell_angle_gamma 90.00
_cell_formula_units_Z 2
_cell_length_a 9.0921(6)
_cell_length_b 12.2195(8)
_cell_length_c 6.3442(5)
_cell_measurement_reflns_used 12
_cell_measurement_temperature 9.5(2)
_cell_measurement_theta_max 23.41
_cell_measurement_theta_min 20.79
_cell_volume 676.59(8)
_computing_cell_refinement 'Local diffractometer control software'
_computing_data_collection 'Local diffractometer control software'
_computing_data_reduction 'PROFIT (Streltsov & Zavodnik, 1989)'
_computing_molecular_graphics 'SHELXTL (Sheldrick, 1983)'
_computing_publication_material 'SHELXTL (Sheldrick, 1983)'
_computing_structure_refinement 'SHELXL-97 (Sheldrick, 1997)'
_computing_structure_solution 'SHELXS-97 (Sheldrick, 1990)'
_diffrn_ambient_temperature 9.5(2)
_diffrn_measured_fraction_theta_full 1.000
_diffrn_measured_fraction_theta_max 1.000
_diffrn_measurement_device_type 'Huber 512'
_diffrn_measurement_method \w/2\q
_diffrn_radiation_monochromator none
_diffrn_radiation_source 'normal-focus sealed tube'
_diffrn_radiation_type MoK\a
_diffrn_radiation_wavelength .71073
_diffrn_reflns_av_R_equivalents .0127
_diffrn_reflns_av_sigmaI/netI .0114
_diffrn_reflns_limit_h_max 12
_diffrn_reflns_limit_h_min 0
_diffrn_reflns_limit_k_max 17
_diffrn_reflns_limit_k_min -17
_diffrn_reflns_limit_l_max 8
_diffrn_reflns_limit_l_min -8
_diffrn_reflns_number 4102
_diffrn_reflns_theta_full 30.07
_diffrn_reflns_theta_max 30.07
_diffrn_reflns_theta_min 2.87
_diffrn_standards_decay_% .5
_diffrn_standards_interval_count 100
_diffrn_standards_number 3
_exptl_absorpt_coefficient_mu 1.995
_exptl_absorpt_correction_T_max .5170
_exptl_absorpt_correction_T_min .4047
_exptl_absorpt_correction_type gaussian
_exptl_crystal_colour LightBlue
_exptl_crystal_density_diffrn 2.022
_exptl_crystal_density_method 'not measured'
_exptl_crystal_description prism
_exptl_crystal_F_000 414
_exptl_crystal_size_max .70
_exptl_crystal_size_mid .53
_exptl_crystal_size_min .40
_refine_diff_density_max .490
_refine_diff_density_min -.460
_refine_ls_extinction_coef .050(2)
_refine_ls_extinction_method SHELXL
_refine_ls_goodness_of_fit_ref 1.184
_refine_ls_hydrogen_treatment mixed
_refine_ls_matrix_type full
_refine_ls_number_parameters 129
_refine_ls_number_reflns 1986
_refine_ls_number_restraints 0
_refine_ls_restrained_S_all 1.184
_refine_ls_R_factor_all .0208
_refine_ls_R_factor_gt .0199
_refine_ls_shift/su_max .000
_refine_ls_shift/su_mean .000
_refine_ls_structure_factor_coef Fsqd
_refine_ls_weighting_details 'calc w=1/[\s^2^(Fo^2^)+(0.0285P)^2^+0.3880P] where P=(Fo^2^+2Fc^2^)/3'
_refine_ls_weighting_scheme calc
_refine_ls_wR_factor_ref .0540
_reflns_number_gt 1949
_reflns_number_total 1986
_reflns_threshold_expression >2sigma(I)
_cod_data_source_file ta0006.cif
_cod_data_source_block so
_cod_depositor_comments
;
The following automatic conversions were performed:
'_symmetry_cell_setting' value 'Monoclinic' changed to 'monoclinic'
according to '/home/saulius/struct/CIF-dictionaries/cif_core.dic'
dictionary named 'cif_core.dic' version 2.4.1 from
2010-06-29.

'_exptl_absorpt_correction_type' value 'Gaussian' changed to
'gaussian' according to
'/home/saulius/struct/CIF-dictionaries/cif_core.dic' dictionary named
'cif_core.dic' version 2.4.1 from 2010-06-29.

Automatic conversion script
Id: cif_fix_enum 1527 2010-12-29 10:47:43Z saulius 

The following automatic conversions were performed:

'_symmetry_cell_setting' value 'Monoclinic' changed to 'monoclinic'
according to /home/saulius/struct/CIF-dictionaries/cif_core.dic
dictionary named 'cif_core.dic' version 2.4.1 from
2010-06-29.

'_exptl_absorpt_correction_type' value 'Gaussian'
changed to 'gaussian' according to
/home/saulius/struct/CIF-dictionaries/cif_core.dic dictionary named
'cif_core.dic' version 2.4.1 from 2010-06-29.

Automatic conversion script
Id: cif_fix_values 1715 2011-07-08 13:25:40Z adriana 
;
_cod_original_sg_symbol_Hall '-P 2ac'
_cod_original_sg_symbol_H-M 'P 21/a'
_cod_original_formula_sum 'H20 Cu N2 O14 S2'
_cod_database_code 2102085
_cod_database_fobs_code 2102085

loop_
_symmetry_equiv_pos_as_xyz
'x, y, z'
'-x+1/2, y+1/2, -z'
'-x, -y, -z'
'x-1/2, -y-1/2, z'

loop_
_atom_site_label
_atom_site_fract_x
_atom_site_fract_y
_atom_site_fract_z
_atom_site_U_iso_or_equiv
_atom_site_adp_type
_atom_site_calc_flag
_atom_site_refinement_flags
_atom_site_occupancy
_atom_site_type_symbol
Cu .0000 .0000 .0000 .00300(8) Uani d S 1 Cu
S1 .41999(3) .13461(2) .74317(4) .00333(8) Uani d . 1 S
O3 .43010(9) .22763(7) .59597(13) .00560(15) Uani d . 1 O
O4 .55825(9) .06705(7) .78309(14) .00667(16) Uani d . 1 O
O5 .28403(9) .06783(6) .63190(13) .00544(16) Uani d . 1 O
O6 .40192(9) .17916(7) .95197(13) .00589(15) Uani d . 1 O
O7 .18678(10) .11864(7) .17781(15) .00661(16) Uani d . 1 O
O8 -.15725(10) .10919(7) .02927(14) .00568(16) Uani d . 1 O
O9 -.00620(10) -.06428(7) .28256(14) .00572(15) Uani d . 1 O
N1 .14189(12) .34172(8) .35758(17) .00676(18) Uani d . 1 N
H11 .088(2) .3284(17) .221(3) .014(4) Uiso d . 1 H
H12 .215(3) .2988(19) .385(3) .021(5) Uiso d . 1 H
H13 .081(2) .3250(18) .443(3) .018(5) Uiso d . 1 H
H14 .162(3) .414(2) .367(4) .026(5) Uiso d . 1 H
H15 .219(2) .0963(18) .299(4) .019(5) Uiso d . 1 H
H16 .248(2) .1212(17) .124(4) .016(5) Uiso d . 1 H
H17 -.238(3) .0957(19) -.047(4) .020(5) Uiso d . 1 H
H18 -.139(2) .1732(19) .005(3) .017(5) Uiso d . 1 H
H19 -.087(3) -.057(2) .313(4) .029(6) Uiso d . 1 H
H20 .012(3) -.1308(19) .301(4) .023(5) Uiso d . 1 H

loop_
_atom_site_aniso_label
_atom_site_aniso_U_11
_atom_site_aniso_U_22
_atom_site_aniso_U_33
_atom_site_aniso_U_12
_atom_site_aniso_U_13
_atom_site_aniso_U_23
Cu .00314(11) .00297(11) .00320(11) .00050(5) .00140(7) .00052(5)
S1 .00326(12) .00311(12) .00373(13) -.00005(8) .00116(9) -.00011(8)
O3 .0073(3) .0042(3) .0056(3) -.0006(3) .0024(3) .0015(3)
O4 .0044(3) .0064(4) .0089(4) .0017(3) .0014(3) .0000(3)
O5 .0043(3) .0054(4) .0063(4) -.0017(3) .0009(3) -.0009(3)
O6 .0080(4) .0061(3) .0041(3) -.0001(3) .0026(3) -.0011(3)
O7 .0061(4) .0082(4) .0057(4) -.0006(3) .0020(3) .0005(3)
O8 .0043(3) .0046(4) .0081(4) .0004(3) .0017(3) .0001(3)
O9 .0064(4) .0055(4) .0063(3) .0014(3) .0035(3) .0015(3)
N1 .0069(4) .0060(4) .0078(4) -.0001(3) .0026(3) -.0001(3)

loop_
_atom_type_symbol
_atom_type_description
_atom_type_scat_dispersion_real
_atom_type_scat_dispersion_imag
_atom_type_scat_source
N N .0061 .0033 'International Tables Vol C Tables 4.2.6.8 and 6.1.1.4'
H H .0000 .0000 'International Tables Vol C Tables 4.2.6.8 and 6.1.1.4'
O O .0106 .0060 'International Tables Vol C Tables 4.2.6.8 and 6.1.1.4'
S S .1246 .1234 'International Tables Vol C Tables 4.2.6.8 and 6.1.1.4'
Cu Cu .3201 1.2651 'International Tables Vol C Tables 4.2.6.8 and 6.1.1.4'

loop_
_geom_angle_atom_site_label_1
_geom_angle_atom_site_label_2
_geom_angle_atom_site_label_3
_geom_angle_site_symmetry_1
_geom_angle_site_symmetry_3
_geom_angle
_geom_angle_publ_flag
O9 Cu O9 . 3 180.00(7) yes
O9 Cu O8 . . 88.74(3) yes
O9 Cu O8 3 . 91.26(3) yes
O9 Cu O8 . 3 91.26(3) yes
O9 Cu O8 3 3 88.74(3) yes
O8 Cu O8 . 3 180.00(5) yes
O9 Cu O7 . 3 89.39(3) yes
O9 Cu O7 3 3 90.61(3) yes
O8 Cu O7 . 3 91.00(3) yes
O8 Cu O7 3 3 89.00(3) yes
O9 Cu O7 . . 90.61(3) yes
O9 Cu O7 3 . 89.39(3) yes
O8 Cu O7 . . 89.00(3) yes
O8 Cu O7 3 . 91.00(3) yes
O7 Cu O7 3 . 180.00(6) yes
O4 S1 O6 . . 110.90(5) yes
O4 S1 O5 . . 109.40(5) yes
O6 S1 O5 . . 109.91(5) yes
O4 S1 O3 . . 109.72(5) yes
O6 S1 O3 . . 108.75(5) yes
O5 S1 O3 . . 108.10(5) yes
Cu O7 H15 . . 106.5(16) yes
Cu O7 H16 . . 110.8(17) yes
H15 O7 H16 . . 110(2) yes
Cu O8 H17 . . 112.2(17) yes
Cu O8 H18 . . 115.3(15) yes
H17 O8 H18 . . 107(2) yes
Cu O9 H19 . . 115.4(17) yes
Cu O9 H20 . . 117.6(16) yes
H19 O9 H20 . . 104(2) yes
H11 N1 H12 . . 106.2(19) yes
H11 N1 H13 . . 106.6(18) yes
H12 N1 H13 . . 109(2) yes
H11 N1 H14 . . 107.0(19) yes
H12 N1 H14 . . 118(2) yes
H13 N1 H14 . . 109(2) yes

loop_
_geom_bond_atom_site_label_1
_geom_bond_atom_site_label_2
_geom_bond_site_symmetry_2
_geom_bond_distance
_geom_bond_publ_flag
Cu O9 . 1.9724(8) yes
Cu O9 3 1.9724(8) yes
Cu O8 . 2.0019(8) yes
Cu O8 3 2.0019(8) yes
Cu O7 3 2.2769(9) yes
Cu O7 . 2.2769(9) yes
S1 O4 . 1.4655(8) yes
S1 O6 . 1.4832(8) yes
S1 O5 . 1.4843(8) yes
S1 O3 . 1.4902(8) yes
O7 H15 . .79(2) yes
O7 H16 . .73(2) yes
O8 H17 . .78(2) yes
O8 H18 . .82(2) yes
O9 H19 . .82(3) yes
O9 H20 . .83(2) yes
N1 H11 . .89(2) yes
N1 H12 . .82(2) yes
N1 H13 . .90(2) yes
N1 H14 . .90(3) yes

loop_
_geom_hbond_atom_site_label_D
_geom_hbond_atom_site_label_H
_geom_hbond_atom_site_label_A
_geom_hbond_site_symmetry_A
_geom_hbond_distance_DH
_geom_hbond_distance_HA
_geom_hbond_distance_DA
_geom_hbond_angle_DHA
_geom_hbond_publ_flag
N1 H11 O6 4_564 .89(2) 2.04(2) 2.8810(13) 158(2) yes
N1 H12 O3 . .82(2) 2.22(2) 2.9792(13) 154(2) yes
N1 H13 O3 4_565 .90(2) 2.00(2) 2.8890(13) 171(2) yes
N1 H14 O5 2_556 .90(3) 1.94(3) 2.8402(13) 175(2) yes
O7 H15 O5 . .79(2) 2.06(2) 2.8353(12) 168(2) yes
O7 H16 O6 1_554 .73(2) 2.12(2) 2.8279(12) 162(2) yes
O8 H17 O4 1_454 .78(2) 1.90(2) 2.6704(12) 176(2) yes
O8 H18 O6 4_564 .82(2) 1.89(2) 2.7141(12) 179(2) yes
O9 H19 O5 3_556 .82(3) 1.92(3) 2.7287(12) 169(2) yes
O9 H20 O3 2_546 .83(2) 1.87(2) 2.6906(12) 168(2) yes
